data_4027515
loop_
_publ_author_name
'Igor A. Kirilyuk'
'Yuliya F. Polienko'
'Olesya A. Krumkacheva'
'Rodion K. Strizhakov'
'Yurii V. Gatilov'
'Igor A. Grigor'ev'
'Elena G. Bagryanskaya'

_publ_contact_author_address
;Novosibirsk Institute of Organic Chemistry SB RAS, 
Lavrentjev Ave. 9, 630090, Novosibirsk, Russian Federation
;
_publ_contact_author_email gatilov@nioch.nsc.ru
_publ_contact_author_name 'Dr. Yu.V. Gatilov'
_publ_section_title
;
 Synthesis of 2,5-Bis(spirocyclohexane)-Substituted Nitroxides of
 Pyrroline and Pyrrolidine Series, Including Thiol-Specific Spin Label: An
 Analogue of MTSSL with Long Relaxation Time
;
_journal_name_full 'Journal of Organic Chemistry'
_journal_page_first 8016
_journal_page_last 8027
_journal_paper_doi 10.1021/jo301235j
_journal_volume 77
_journal_year 2012
_chemical_formula_moiety 'C15 H25 N2 O2, H2 O'
_chemical_formula_sum 'C15 H27 N2 O3'
_chemical_formula_weight 283.39
_chemical_melting_point 407
_chemical_name_systematic
; 
 14-Carbamoyl-7-azadispiro[5.1.5.2]pentadecane-7-oxyl 
 monohydrate 
;
_space_group_IT_number 14
_symmetry_cell_setting monoclinic
_symmetry_space_group_name_Hall '-P 2yn'
_symmetry_space_group_name_H-M 'P 1 21/n 1'
_atom_sites_solution_hydrogens geom
_atom_sites_solution_primary direct
_atom_sites_solution_secondary difmap
_audit_creation_method SHELXL-97
_cell_angle_alpha 90.00
_cell_angle_beta 103.759(2)
_cell_angle_gamma 90.00
_cell_formula_units_Z 4
_cell_length_a 6.6265(3)
_cell_length_b 20.2553(9)
_cell_length_c 11.5994(5)
_cell_measurement_reflns_used 9818
_cell_measurement_temperature 149(2)
_cell_measurement_theta_max 28.37
_cell_measurement_theta_min 2.70
_cell_volume 1512.22(12)
_computing_cell_refinement 'Bruker SAINT'
_computing_data_collection 'Bruker APEX2'
_computing_data_reduction 'Bruker SAINT'
_computing_structure_refinement 'SHELXL-97 (Sheldrick, 2008)'
_computing_structure_solution 'SHELXS-97 (Sheldrick, 2008)'
_diffrn_ambient_temperature 149(2)
_diffrn_measured_fraction_theta_full 0.987
_diffrn_measured_fraction_theta_max 0.987
_diffrn_measurement_device_type 'Bruker APEX-II CCD'
_diffrn_measurement_method '\f and \w scans'
_diffrn_radiation_monochromator graphite
_diffrn_radiation_source 'fine-focus sealed tube'
_diffrn_radiation_type MoK\a
_diffrn_radiation_wavelength 0.71073
_diffrn_reflns_av_R_equivalents 0.0208
_diffrn_reflns_av_sigmaI/netI 0.0169
_diffrn_reflns_limit_h_max 8
_diffrn_reflns_limit_h_min -8
_diffrn_reflns_limit_k_max 23
_diffrn_reflns_limit_k_min -26
_diffrn_reflns_limit_l_max 15
_diffrn_reflns_limit_l_min -15
_diffrn_reflns_number 17347
_diffrn_reflns_theta_full 28.38
_diffrn_reflns_theta_max 28.38
_diffrn_reflns_theta_min 2.01
_exptl_absorpt_coefficient_mu 0.086
_exptl_absorpt_correction_T_max 0.9703
_exptl_absorpt_correction_T_min 0.8562
_exptl_absorpt_correction_type multi-scan
_exptl_absorpt_process_details SADABS-2008/1
_exptl_crystal_colour yellow
_exptl_crystal_density_diffrn 1.245
_exptl_crystal_description prism
_exptl_crystal_F_000 620
_exptl_crystal_size_max 0.32
_exptl_crystal_size_mid 0.26
_exptl_crystal_size_min 0.26
_refine_diff_density_max 0.442
_refine_diff_density_min -0.179
_refine_diff_density_rms 0.089
_refine_ls_extinction_coef 0.021(3)
_refine_ls_extinction_expression Fc^*^=kFc[1+0.001xFc^2^\l^3^/sin(2\q)]^-1/4^
_refine_ls_extinction_method SHELXL
_refine_ls_goodness_of_fit_ref 1.127
_refine_ls_hydrogen_treatment mixed
_refine_ls_matrix_type full
_refine_ls_number_parameters 198
_refine_ls_number_reflns 3743
_refine_ls_number_restraints 0
_refine_ls_restrained_S_all 1.127
_refine_ls_R_factor_all 0.0456
_refine_ls_R_factor_gt 0.0384
_refine_ls_shift/su_max 0.007
_refine_ls_shift/su_mean 0.000
_refine_ls_structure_factor_coef Fsqd
_refine_ls_weighting_details 'calc w=1/[\s^2^(Fo^2^)+(0.0733P)^2^+0.2919P] where P=(Fo^2^+2Fc^2^)/3'
_refine_ls_weighting_scheme calc
_refine_ls_wR_factor_gt 0.1062
_refine_ls_wR_factor_ref 0.1232
_reflns_number_gt 3335
_reflns_number_total 3743
_reflns_threshold_expression >2sigma(I)
_cod_data_source_file jo301235j_si_001_2.cif
_cod_data_source_block compound13_s5901
_cod_original_sg_symbol_H-M 'P 1 21/n 1 '
_cod_database_code 4027515

loop_
_symmetry_equiv_pos_as_xyz
'x, y, z'
'-x+1/2, y+1/2, -z+1/2'
'-x, -y, -z'
'x-1/2, -y-1/2, z-1/2'

loop_
_atom_site_label
_atom_site_type_symbol
_atom_site_fract_x
_atom_site_fract_y
_atom_site_fract_z
_atom_site_U_iso_or_equiv
_atom_site_adp_type
_atom_site_occupancy
_atom_site_symmetry_multiplicity
_atom_site_calc_flag
_atom_site_refinement_flags
O1 O 0.67855(15) 0.24867(4) 0.14743(7) 0.0290(2) Uani 1 1 d .
N1 N 0.63843(14) 0.22504(4) 0.24204(7) 0.0180(2) Uani 1 1 d .
N2 N 0.73430(14) 0.05857(4) 0.52426(8) 0.0193(2) Uani 1 1 d .
H2 H 0.703(2) 0.0200(8) 0.5514(13) 0.032(4) Uiso 1 1 d .
H1 H 0.864(2) 0.0732(7) 0.5419(13) 0.030(4) Uiso 1 1 d .
O2 O 0.39844(11) 0.07413(4) 0.42934(7) 0.01979(18) Uani 1 1 d .
C2 C 0.66876(15) 0.15343(5) 0.27170(8) 0.0149(2) Uani 1 1 d .
O3 O 0.14563(13) 0.11480(5) 0.58168(8) 0.0280(2) Uani 1 1 d .
H3 H 0.227(3) 0.1041(9) 0.5362(16) 0.048(5) Uiso 1 1 d .
H4 H 0.164(3) 0.1563(11) 0.6034(16) 0.051(5) Uiso 1 1 d .
C3 C 0.64351(14) 0.15642(4) 0.40137(8) 0.0142(2) Uani 1 1 d .
H3A H 0.7771 0.1724 0.4536 0.017 Uiso 1 1 calc R
C4 C 0.47685(15) 0.20929(5) 0.39862(9) 0.0171(2) Uani 1 1 d .
H4A H 0.3362 0.1901 0.3714 0.021 Uiso 1 1 calc R
H4B H 0.4902 0.2285 0.4786 0.021 Uiso 1 1 calc R
C5 C 0.51404(15) 0.26219(5) 0.31147(8) 0.0151(2) Uani 1 1 d .
C6 C 0.49948(16) 0.11489(5) 0.18299(9) 0.0204(2) Uani 1 1 d .
H6A H 0.3639 0.1230 0.2023 0.024 Uiso 1 1 calc R
H6B H 0.4907 0.1323 0.1022 0.024 Uiso 1 1 calc R
C7 C 0.53639(19) 0.04032(5) 0.18219(10) 0.0265(3) Uani 1 1 d .
H7A H 0.5188 0.0211 0.2577 0.032 Uiso 1 1 calc R
H7B H 0.4314 0.0200 0.1166 0.032 Uiso 1 1 calc R
C8 C 0.7534(2) 0.02396(6) 0.16690(11) 0.0300(3) Uani 1 1 d .
H8A H 0.7752 -0.0244 0.1726 0.036 Uiso 1 1 calc R
H8B H 0.7658 0.0384 0.0873 0.036 Uiso 1 1 calc R
C9 C 0.91901(18) 0.05819(6) 0.26168(10) 0.0255(2) Uani 1 1 d .
H9A H 1.0578 0.0485 0.2479 0.031 Uiso 1 1 calc R
H9B H 0.9150 0.0406 0.3407 0.031 Uiso 1 1 calc R
C10 C 0.88583(16) 0.13291(5) 0.26029(9) 0.0201(2) Uani 1 1 d .
H10A H 0.9092 0.1509 0.1852 0.024 Uiso 1 1 calc R
H10B H 0.9906 0.1528 0.3264 0.024 Uiso 1 1 calc R
C11 C 0.64288(16) 0.32068(5) 0.37385(9) 0.0190(2) Uani 1 1 d .
H11A H 0.7667 0.3038 0.4319 0.023 Uiso 1 1 calc R
H11B H 0.6914 0.3475 0.3144 0.023 Uiso 1 1 calc R
C12 C 0.5150(2) 0.36405(5) 0.43803(10) 0.0263(3) Uani 1 1 d .
H12A H 0.4818 0.3388 0.5042 0.032 Uiso 1 1 calc R
H12B H 0.5983 0.4030 0.4721 0.032 Uiso 1 1 calc R
C13 C 0.3136(2) 0.38711(6) 0.35407(11) 0.0333(3) Uani 1 1 d .
H13A H 0.2311 0.4128 0.3992 0.040 Uiso 1 1 calc R
H13B H 0.3467 0.4164 0.2927 0.040 Uiso 1 1 calc R
C14 C 0.18606(18) 0.32871(7) 0.29434(12) 0.0319(3) Uani 1 1 d .
H14A H 0.0594 0.3450 0.2379 0.038 Uiso 1 1 calc R
H14B H 0.1424 0.3015 0.3550 0.038 Uiso 1 1 calc R
C15 C 0.31255(16) 0.28666(6) 0.22827(9) 0.0226(2) Uani 1 1 d .
H15A H 0.3465 0.3130 0.1635 0.027 Uiso 1 1 calc R
H15B H 0.2285 0.2483 0.1921 0.027 Uiso 1 1 calc R
C16 C 0.58297(15) 0.09236(5) 0.45292(8) 0.0153(2) Uani 1 1 d .

loop_
_atom_site_aniso_label
_atom_site_aniso_U_11
_atom_site_aniso_U_22
_atom_site_aniso_U_33
_atom_site_aniso_U_23
_atom_site_aniso_U_13
_atom_site_aniso_U_12
O1 0.0500(5) 0.0202(4) 0.0232(4) 0.0067(3) 0.0216(4) 0.0024(3)
N1 0.0268(4) 0.0130(4) 0.0166(4) 0.0020(3) 0.0097(3) -0.0001(3)
N2 0.0197(4) 0.0155(4) 0.0218(4) 0.0053(3) 0.0031(3) -0.0019(3)
O2 0.0171(3) 0.0167(4) 0.0262(4) 0.0033(3) 0.0064(3) -0.0028(3)
C2 0.0191(4) 0.0114(4) 0.0147(4) 0.0006(3) 0.0051(3) -0.0011(3)
O3 0.0243(4) 0.0264(4) 0.0362(5) -0.0107(3) 0.0134(4) -0.0058(3)
C3 0.0157(4) 0.0126(4) 0.0146(4) 0.0013(3) 0.0043(3) -0.0015(3)
C4 0.0196(4) 0.0140(4) 0.0194(5) 0.0031(3) 0.0081(4) 0.0009(3)
C5 0.0183(4) 0.0128(4) 0.0148(4) 0.0017(3) 0.0052(3) 0.0004(3)
C6 0.0232(5) 0.0179(5) 0.0176(5) -0.0015(4) -0.0002(4) -0.0019(4)
C7 0.0355(6) 0.0170(5) 0.0245(5) -0.0047(4) 0.0026(4) -0.0060(4)
C8 0.0455(7) 0.0193(5) 0.0267(6) -0.0048(4) 0.0114(5) 0.0033(5)
C9 0.0285(6) 0.0245(5) 0.0256(5) 0.0010(4) 0.0105(4) 0.0078(4)
C10 0.0204(5) 0.0211(5) 0.0208(5) -0.0007(4) 0.0092(4) -0.0010(4)
C11 0.0234(5) 0.0151(4) 0.0185(5) -0.0004(3) 0.0050(4) -0.0027(4)
C12 0.0402(6) 0.0186(5) 0.0212(5) -0.0015(4) 0.0094(5) 0.0033(4)
C13 0.0443(7) 0.0256(6) 0.0314(6) 0.0025(5) 0.0115(5) 0.0167(5)
C14 0.0237(5) 0.0355(7) 0.0359(6) 0.0081(5) 0.0062(5) 0.0114(5)
C15 0.0217(5) 0.0227(5) 0.0208(5) 0.0035(4) -0.0002(4) 0.0008(4)
C16 0.0190(4) 0.0129(4) 0.0152(4) 0.0003(3) 0.0065(3) -0.0014(3)

loop_
_atom_type_symbol
_atom_type_description
_atom_type_scat_dispersion_real
_atom_type_scat_dispersion_imag
_atom_type_scat_source
C C 0.0033 0.0016 'International Tables Vol C Tables 4.2.6.8 and 6.1.1.4'
H H 0.0000 0.0000 'International Tables Vol C Tables 4.2.6.8 and 6.1.1.4'
N N 0.0061 0.0033 'International Tables Vol C Tables 4.2.6.8 and 6.1.1.4'
O O 0.0106 0.0060 'International Tables Vol C Tables 4.2.6.8 and 6.1.1.4'

loop_
_geom_angle_atom_site_label_1
_geom_angle_atom_site_label_2
_geom_angle_atom_site_label_3
_geom_angle
O1 N1 C5 121.96(8)
O1 N1 C2 121.07(8)
C5 N1 C2 115.37(7)
N1 C2 C10 108.73(8)
N1 C2 C6 107.54(8)
C10 C2 C6 110.72(8)
N1 C2 C3 98.38(7)
C10 C2 C3 114.42(8)
C6 C2 C3 115.92(8)
C16 C3 C4 110.36(8)
C16 C3 C2 116.51(8)
C4 C3 C2 104.47(7)
C5 C4 C3 105.91(7)
N1 C5 C4 101.55(7)
N1 C5 C15 109.57(8)
C4 C5 C15 112.89(8)
N1 C5 C11 109.13(8)
C4 C5 C11 112.75(8)
C15 C5 C11 110.52(8)
C7 C6 C2 114.31(8)
C8 C7 C6 111.79(9)
C9 C8 C7 110.75(9)
C8 C9 C10 111.46(9)
C9 C10 C2 113.77(8)
C12 C11 C5 111.19(9)
C13 C12 C11 111.49(9)
C14 C13 C12 111.06(10)
C13 C14 C15 110.56(10)
C14 C15 C5 111.43(9)
O2 C16 N2 122.76(9)
O2 C16 C3 120.26(9)
N2 C16 C3 116.97(8)

loop_
_geom_bond_atom_site_label_1
_geom_bond_atom_site_label_2
_geom_bond_distance
O1 N1 1.2817(11)
N1 C5 1.4866(12)
N1 C2 1.4933(12)
N2 C16 1.3282(13)
O2 C16 1.2438(12)
C2 C10 1.5329(14)
C2 C6 1.5419(13)
C2 C3 1.5536(13)
C3 C16 1.5219(12)
C3 C4 1.5332(13)
C4 C5 1.5327(13)
C5 C15 1.5319(14)
C5 C11 1.5369(13)
C6 C7 1.5305(15)
C7 C8 1.5264(18)
C8 C9 1.5232(17)
C9 C10 1.5289(15)
C11 C12 1.5310(15)
C12 C13 1.5261(17)
C13 C14 1.5216(19)
C14 C15 1.5234(17)

loop_
_geom_torsion_atom_site_label_1
_geom_torsion_atom_site_label_2
_geom_torsion_atom_site_label_3
_geom_torsion_atom_site_label_4
_geom_torsion
O1 N1 C2 C10 49.36(12)
C5 N1 C2 C10 -144.77(8)
O1 N1 C2 C6 -70.57(12)
C5 N1 C2 C6 95.30(9)
O1 N1 C2 C3 168.78(9)
C5 N1 C2 C3 -25.35(10)
N1 C2 C3 C16 157.86(8)
C10 C2 C3 C16 -87.09(10)
C6 C2 C3 C16 43.65(11)
N1 C2 C3 C4 35.84(9)
C10 C2 C3 C4 150.89(8)
C6 C2 C3 C4 -78.37(10)
C16 C3 C4 C5 -162.21(8)
C2 C3 C4 C5 -36.24(9)
O1 N1 C5 C4 169.92(9)
C2 N1 C5 C4 4.20(10)
O1 N1 C5 C15 50.32(12)
C2 N1 C5 C15 -115.41(9)
O1 N1 C5 C11 -70.82(12)
C2 N1 C5 C11 123.45(9)
C3 C4 C5 N1 19.79(9)
C3 C4 C5 C15 137.01(8)
C3 C4 C5 C11 -96.86(9)
N1 C2 C6 C7 166.84(9)
C10 C2 C6 C7 48.18(11)
C3 C2 C6 C7 -84.29(11)
C2 C6 C7 C8 -51.97(12)
C6 C7 C8 C9 55.13(13)
C7 C8 C9 C10 -56.50(12)
C8 C9 C10 C2 54.75(12)
N1 C2 C10 C9 -167.36(8)
C6 C2 C10 C9 -49.43(11)
C3 C2 C10 C9 83.80(10)
N1 C5 C11 C12 175.12(8)
C4 C5 C11 C12 -72.83(11)
C15 C5 C11 C12 54.56(11)
C5 C11 C12 C13 -54.77(12)
C11 C12 C13 C14 55.85(13)
C12 C13 C14 C15 -56.79(13)
C13 C14 C15 C5 57.35(12)
N1 C5 C15 C14 -176.46(9)
C4 C5 C15 C14 71.15(11)
C11 C5 C15 C14 -56.17(12)
C4 C3 C16 O2 38.02(12)
C2 C3 C16 O2 -80.86(11)
C4 C3 C16 N2 -140.91(9)
C2 C3 C16 N2 100.22(10)
